data_7153195
loop_
_publ_author_name
'Ma, Ying-Xian'
'Han, Ying'
'Cao, Jing'
'Chen, Chuan-Feng'

_publ_section_title
;
 Complexation of a pentiptycene-derived trans-bis(crown ether) host with
 different terminally functionalized paraquat derivatives in solution and
 the solid state: a switchable complexation process controlled by
 potassium ions.
;
_journal_issue 47
_journal_name_full 'Organic &amp; biomolecular chemistry'
_journal_page_first 8183
_journal_page_last 8190
_journal_paper_doi 10.1039/c3ob41700j
_journal_volume 11
_journal_year 2013
_chemical_formula_moiety 'C76 H86 O20, 2(C24 H20 Br2 N2), 4(F6 P)'
_chemical_formula_sum 'C124 H126 Br4 F24 N4 O20 P4'
_chemical_formula_weight 2891.81
_chemical_name_systematic
; 
 ? 
;
_space_group_IT_number 14
_symmetry_cell_setting monoclinic
_symmetry_space_group_name_Hall '-P 2ybc'
_symmetry_space_group_name_H-M 'P 1 21/c 1'
_atom_sites_solution_hydrogens geom
_atom_sites_solution_primary direct
_atom_sites_solution_secondary difmap
_audit_creation_method SHELXL-97
_cell_angle_alpha 90.00
_cell_angle_beta 105.57(3)
_cell_angle_gamma 90.00
_cell_formula_units_Z 2
_cell_length_a 15.192(3)
_cell_length_b 23.492(5)
_cell_length_c 21.641(4)
_cell_measurement_reflns_used 18970
_cell_measurement_temperature 173(2)
_cell_measurement_theta_max 27.42
_cell_measurement_theta_min 1.31
_cell_volume 7440(3)
_computing_cell_refinement 'CrystalClear (Rigaku Inc., 2007)'
_computing_data_collection 'CrystalClear (Rigaku Inc., 2007)'
_computing_data_reduction 'CrystalClear (Rigaku Inc., 2007)'
_computing_molecular_graphics 'Olex2 Ver 1.1'
_computing_publication_material 'SHELX97 (Sheldrick, 2008)'
_computing_structure_refinement 'Olex2 Ver 1.1'
_computing_structure_solution 'SHELXS-97 (Sheldrick, 2008)'
_diffrn_ambient_temperature 173(2)
_diffrn_measured_fraction_theta_full 0.999
_diffrn_measured_fraction_theta_max 0.999
_diffrn_measurement_device_type 'MM007-HF CCD(Saturn 724+)'
_diffrn_measurement_method '\w scans at fixed \c = 45\%'
_diffrn_radiation_monochromator Confocal
_diffrn_radiation_source 'rotating anode'
_diffrn_radiation_type MoK\a
_diffrn_radiation_wavelength 0.71073
_diffrn_reflns_av_R_equivalents 0.0887
_diffrn_reflns_av_sigmaI/netI 0.0949
_diffrn_reflns_limit_h_max 18
_diffrn_reflns_limit_h_min -18
_diffrn_reflns_limit_k_max 27
_diffrn_reflns_limit_k_min -27
_diffrn_reflns_limit_l_max 25
_diffrn_reflns_limit_l_min -25
_diffrn_reflns_number 50142
_diffrn_reflns_theta_full 25.00
_diffrn_reflns_theta_max 25.00
_diffrn_reflns_theta_min 1.39
_exptl_absorpt_coefficient_mu 1.213
_exptl_absorpt_correction_T_max 1.0000
_exptl_absorpt_correction_T_min 0.6507
_exptl_absorpt_correction_type multi-scan
_exptl_absorpt_process_details 'CrystalClear (Rigaku Inc., 2007)'
_exptl_crystal_colour red
_exptl_crystal_density_diffrn 1.291
_exptl_crystal_density_method 'not measured'
_exptl_crystal_description block
_exptl_crystal_F_000 2948
_exptl_crystal_size_max 0.38
_exptl_crystal_size_mid 0.35
_exptl_crystal_size_min 0.33
_refine_diff_density_max 2.622
_refine_diff_density_min -1.012
_refine_diff_density_rms 0.168
_refine_ls_extinction_method none
_refine_ls_goodness_of_fit_ref 1.866
_refine_ls_hydrogen_treatment constr
_refine_ls_matrix_type full
_refine_ls_number_parameters 811
_refine_ls_number_reflns 13068
_refine_ls_number_restraints 542
_refine_ls_restrained_S_all 1.967
_refine_ls_R_factor_all 0.2400
_refine_ls_R_factor_gt 0.2053
_refine_ls_shift/su_max 0.021
_refine_ls_shift/su_mean 0.001
_refine_ls_structure_factor_coef Fsqd
_refine_ls_weighting_details 'calc w=1/[\s^2^(Fo^2^)+(0.2000P)^2^+0.0000P] where P=(Fo^2^+2Fc^2^)/3'
_refine_ls_weighting_scheme calc
_refine_ls_wR_factor_gt 0.5146
_refine_ls_wR_factor_ref 0.5444
_reflns_number_gt 7752
_reflns_number_total 13068
_reflns_threshold_expression >2sigma(I)
_cod_data_source_file c3ob41700j.txt
_cod_data_source_block mx2040
_cod_original_sg_symbol_H-M P2(1)/c
_cod_database_code 7153195

loop_
_symmetry_equiv_pos_as_xyz
'x, y, z'
'-x, y+1/2, -z+1/2'
'-x, -y, -z'
'x, -y-1/2, z-1/2'

loop_
_atom_site_label
_atom_site_type_symbol
_atom_site_fract_x
_atom_site_fract_y
_atom_site_fract_z
_atom_site_U_iso_or_equiv
_atom_site_adp_type
_atom_site_occupancy
_atom_site_symmetry_multiplicity
_atom_site_calc_flag
_atom_site_refinement_flags
Br1 Br -0.36481(18) 0.59335(12) 0.10800(16) 0.2091(15) Uani 1 1 d U
Br2 Br 0.40333(12) 0.7134(2) 0.71728(10) 0.248(2) Uani 1 1 d U
P1 P -0.3073(4) 0.95217(17) 0.1020(2) 0.1235(15) Uani 1 1 d U
P2 P -0.4473(2) 0.8199(2) 0.41251(17) 0.1147(14) Uani 1 1 d U
F1 F -0.2493(13) 0.9739(7) 0.0639(8) 0.233(6) Uani 1 1 d U
F2 F -0.3620(11) 1.0071(7) 0.0847(8) 0.223(6) Uani 1 1 d U
F3 F -0.3651(13) 0.9292(8) 0.0426(7) 0.249(7) Uani 1 1 d U
F4 F -0.2480(10) 0.8957(5) 0.1173(6) 0.184(4) Uani 1 1 d U
F5 F -0.2425(11) 0.9716(6) 0.1672(7) 0.212(6) Uani 1 1 d U
F6 F -0.3678(11) 0.9321(7) 0.1447(8) 0.220(6) Uani 1 1 d U
F7 F -0.3461(6) 0.8452(4) 0.4328(7) 0.179(5) Uani 1 1 d U
F8 F -0.4171(5) 0.7682(4) 0.3735(4) 0.124(3) Uani 1 1 d U
F9 F -0.4710(6) 0.8560(4) 0.3496(4) 0.124(3) Uani 1 1 d U
F10 F -0.5484(6) 0.7907(6) 0.3877(7) 0.176(4) Uani 1 1 d U
F11 F -0.4886(8) 0.8639(7) 0.4472(5) 0.199(5) Uani 1 1 d U
F12 F -0.4308(12) 0.7770(7) 0.4704(7) 0.214(6) Uani 1 1 d U
O1 O 0.1767(7) 0.7701(5) 0.2896(4) 0.119(3) Uani 1 1 d U
O2 O 0.2545(6) 0.6825(5) 0.3758(4) 0.117(3) Uani 1 1 d U
O3 O 0.1636(5) 0.6660(3) 0.4705(3) 0.0786(18) Uani 1 1 d U
O4 O 0.0536(4) 0.7201(3) 0.5420(3) 0.0681(16) Uani 1 1 d U
O5 O -0.1205(4) 0.7264(3) 0.5123(3) 0.0709(17) Uani 1 1 d U
O6 O -0.2162(6) 0.6656(3) 0.3995(4) 0.088(2) Uani 1 1 d U
O7 O -0.0974(6) 0.6747(3) 0.3161(4) 0.097(2) Uani 1 1 d U
O8 O -0.0018(6) 0.7399(4) 0.2472(3) 0.090(2) Uani 1 1 d U
O9 O 0.1885(4) 0.9884(3) 0.5379(3) 0.0620(15) Uani 1 1 d U
O10 O 0.316(2) 0.9575(15) 0.6963(12) 0.321(13) Uani 1 1 d DU
N1 N -0.2571(6) 0.8295(4) 0.2858(4) 0.080(2) Uani 1 1 d U
N2 N 0.2058(7) 0.8433(5) 0.4354(5) 0.097(3) Uani 1 1 d U
C1 C 0.0337(6) 0.9487(4) 0.6608(4) 0.062(2) Uani 1 1 d U
C2 C 0.0828(7) 0.9663(4) 0.7233(4) 0.068(2) Uani 1 1 d U
H2 H 0.1475 0.9636 0.7370 0.081 Uiso 1 1 calc R
C3 C 0.0331(8) 0.9876(4) 0.7642(5) 0.076(3) Uani 1 1 d U
H3 H 0.0645 0.9992 0.8064 0.091 Uiso 1 1 calc R
C4 C -0.0563(9) 0.9919(4) 0.7448(6) 0.082(3) Uani 1 1 d U
H4 H -0.0867 1.0074 0.7740 0.098 Uiso 1 1 calc R
C5 C -0.1107(8) 0.9753(4) 0.6836(5) 0.075(3) Uani 1 1 d U
H5 H -0.1754 0.9786 0.6713 0.090 Uiso 1 1 calc R
C6 C -0.0605(6) 0.9529(3) 0.6417(4) 0.059(2) Uani 1 1 d U
C7 C 0.0754(5) 0.9261(3) 0.6090(4) 0.0523(18) Uani 1 1 d U
H7 H 0.1435 0.9224 0.6236 0.063 Uiso 1 1 calc R
C8 C 0.0266(6) 0.8696(4) 0.5866(4) 0.061(2) Uani 1 1 d U
C9 C -0.0659(6) 0.8729(3) 0.5673(4) 0.0517(19) Uani 1 1 d U
C10 C -0.1017(7) 0.9326(4) 0.5720(4) 0.069(2) Uani 1 1 d U
H10 H -0.1699 0.9352 0.5579 0.082 Uiso 1 1 calc R
C11 C -0.0538(6) 0.9716(4) 0.5328(4) 0.068(2) Uani 1 1 d U
C12 C 0.0430(6) 0.9646(4) 0.5525(4) 0.065(2) Uani 1 1 d U
C13 C 0.0973(6) 0.9963(3) 0.5204(4) 0.057(2) Uani 1 1 d U
C14 C 0.2412(8) 1.0317(5) 0.5721(6) 0.091(3) Uani 1 1 d U
H14A H 0.2023 1.0627 0.5814 0.109 Uiso 1 1 calc R
H14B H 0.2828 1.0477 0.5483 0.109 Uiso 1 1 calc R
C15 C 0.301(4) 0.9989(19) 0.641(2) 0.34(2) Uani 1 1 d DU
H15A H 0.3560 0.9886 0.6271 0.411 Uiso 1 1 calc R
H15B H 0.3206 1.0337 0.6673 0.411 Uiso 1 1 calc R
C16 C 0.3841(9) 0.9676(8) 0.7591(9) 0.134(5) Uani 1 1 d DU
H16A H 0.3590 0.9546 0.7938 0.201 Uiso 1 1 calc R
H16B H 0.3978 1.0084 0.7641 0.201 Uiso 1 1 calc R
H16C H 0.4403 0.9465 0.7605 0.201 Uiso 1 1 calc R
C17 C 0.0694(6) 0.8169(3) 0.5808(3) 0.0531(19) Uani 1 1 d U
H17 H 0.1340 0.8137 0.5955 0.064 Uiso 1 1 calc R
C18 C 0.0186(5) 0.7711(3) 0.5543(3) 0.0482(18) Uani 1 1 d U
C19 C -0.0768(6) 0.7751(4) 0.5361(4) 0.058(2) Uani 1 1 d U
C20 C -0.1181(5) 0.8258(4) 0.5424(4) 0.0538(19) Uani 1 1 d U
H20 H -0.1829 0.8286 0.5296 0.065 Uiso 1 1 calc R
C21 C 0.1489(5) 0.7098(4) 0.5649(4) 0.058(2) Uani 1 1 d U
H21A H 0.1671 0.7076 0.6124 0.070 Uiso 1 1 calc R
H21B H 0.1837 0.7410 0.5516 0.070 Uiso 1 1 calc R
C22 C 0.1681(7) 0.6534(4) 0.5361(5) 0.078(3) Uani 1 1 d U
H22A H 0.2294 0.6388 0.5589 0.093 Uiso 1 1 calc R
H22B H 0.1218 0.6245 0.5388 0.093 Uiso 1 1 calc R
C23 C 0.1882(11) 0.6202(6) 0.4392(7) 0.113(4) Uani 1 1 d U
H23A H 0.1436 0.5890 0.4371 0.136 Uiso 1 1 calc R
H23B H 0.2489 0.6063 0.4639 0.136 Uiso 1 1 calc R
C24 C 0.1915(12) 0.6355(7) 0.3722(8) 0.126(5) Uani 1 1 d U
H24A H 0.2122 0.6023 0.3517 0.151 Uiso 1 1 calc R
H24B H 0.1299 0.6465 0.3460 0.151 Uiso 1 1 calc R
C25 C 0.2729(13) 0.6852(9) 0.3183(8) 0.139(5) Uani 1 1 d U
H25A H 0.2752 0.6460 0.3019 0.166 Uiso 1 1 calc R
H25B H 0.3341 0.7024 0.3241 0.166 Uiso 1 1 calc R
C26 C 0.1991(10) 0.7217(7) 0.2650(7) 0.117(4) Uani 1 1 d U
H26A H 0.2251 0.7308 0.2288 0.140 Uiso 1 1 calc R
H26B H 0.1435 0.6985 0.2481 0.140 Uiso 1 1 calc R
C27 C 0.1136(10) 0.8074(6) 0.2421(6) 0.104(4) Uani 1 1 d U
C28 C 0.1473(11) 0.8590(7) 0.2169(8) 0.116(4) Uani 1 1 d U
H28 H 0.2087 0.8722 0.2297 0.139 Uiso 1 1 calc R
C29 C 0.0779(13) 0.8854(7) 0.1724(8) 0.125(5) Uani 1 1 d U
H29 H 0.0951 0.9192 0.1546 0.150 Uiso 1 1 calc R
C30 C -0.0111(15) 0.8711(8) 0.1498(10) 0.141(6) Uani 1 1 d U
H30 H -0.0526 0.8933 0.1184 0.169 Uiso 1 1 calc R
C31 C -0.0378(10) 0.8229(6) 0.1747(6) 0.101(4) Uani 1 1 d U
H31 H -0.0994 0.8105 0.1607 0.121 Uiso 1 1 calc R
C32 C 0.0277(10) 0.7909(6) 0.2222(6) 0.095(3) Uani 1 1 d U
C33 C -0.0861(10) 0.7175(6) 0.2192(6) 0.098(3) Uani 1 1 d U
H33A H -0.0927 0.7100 0.1732 0.118 Uiso 1 1 calc R
H33B H -0.1344 0.7447 0.2228 0.118 Uiso 1 1 calc R
C34 C -0.0950(10) 0.6640(6) 0.2527(6) 0.105(4) Uani 1 1 d U
H34A H -0.1517 0.6442 0.2294 0.126 Uiso 1 1 calc R
H34B H -0.0427 0.6388 0.2529 0.126 Uiso 1 1 calc R
C35 C -0.1096(10) 0.6262(6) 0.3466(7) 0.108(4) Uani 1 1 d U
H35A H -0.0548 0.6018 0.3526 0.130 Uiso 1 1 calc R
H35B H -0.1625 0.6050 0.3197 0.130 Uiso 1 1 calc R
C36 C -0.1257(10) 0.6385(6) 0.4107(8) 0.112(4) Uani 1 1 d U
H36A H -0.1240 0.6027 0.4352 0.134 Uiso 1 1 calc R
H36B H -0.0777 0.6643 0.4357 0.134 Uiso 1 1 calc R
C37 C -0.2417(8) 0.6707(5) 0.4587(6) 0.087(3) Uani 1 1 d U
H37A H -0.2122 0.6395 0.4875 0.105 Uiso 1 1 calc R
H37B H -0.3086 0.6653 0.4494 0.105 Uiso 1 1 calc R
C38 C -0.2173(7) 0.7260(4) 0.4935(5) 0.075(3) Uani 1 1 d U
H38A H -0.2415 0.7586 0.4650 0.090 Uiso 1 1 calc R
H38B H -0.2419 0.7277 0.5315 0.090 Uiso 1 1 calc R
C39 C -0.3423(12) 0.7162(7) 0.1232(9) 0.126(5) Uani 1 1 d U
H39 H -0.3293 0.7148 0.0826 0.151 Uiso 1 1 calc R
C40 C -0.3614(11) 0.6621(7) 0.1563(9) 0.126(5) Uani 1 1 d U
C41 C -0.3844(11) 0.6649(7) 0.2131(9) 0.122(5) Uani 1 1 d U
H41 H -0.3973 0.6314 0.2337 0.147 Uiso 1 1 calc R
C42 C -0.3885(10) 0.7184(6) 0.2398(7) 0.107(4) Uani 1 1 d U
H42 H -0.4091 0.7211 0.2774 0.129 Uiso 1 1 calc R
C43 C -0.3634(7) 0.7684(5) 0.2134(5) 0.080(3) Uani 1 1 d U
C44 C -0.3444(10) 0.7641(7) 0.1523(7) 0.109(4) Uani 1 1 d U
H44 H -0.3327 0.7981 0.1320 0.131 Uiso 1 1 calc R
C45 C -0.3572(9) 0.8221(5) 0.2472(6) 0.090(3) Uani 1 1 d U
H45A H -0.3976 0.8218 0.2763 0.108 Uiso 1 1 calc R
H45B H -0.3761 0.8538 0.2163 0.108 Uiso 1 1 calc R
C46 C -0.2208(8) 0.7909(4) 0.3313(5) 0.074(3) Uani 1 1 d U
H46 H -0.2581 0.7614 0.3404 0.089 Uiso 1 1 calc R
C47 C -0.1353(8) 0.7937(4) 0.3630(5) 0.078(3) Uani 1 1 d U
H47 H -0.1105 0.7658 0.3946 0.094 Uiso 1 1 calc R
C48 C -0.0778(7) 0.8382(4) 0.3509(5) 0.075(3) Uani 1 1 d U
C49 C -0.1166(7) 0.8790(4) 0.3039(5) 0.073(3) Uani 1 1 d U
H49 H -0.0825 0.9104 0.2949 0.088 Uiso 1 1 calc R
C50 C -0.2027(10) 0.8710(5) 0.2732(6) 0.094(3) Uani 1 1 d U
H50 H -0.2291 0.8966 0.2392 0.113 Uiso 1 1 calc R
C51 C 0.0183(7) 0.8397(4) 0.3820(5) 0.072(2) Uani 1 1 d U
C52 C 0.0685(9) 0.8918(6) 0.3973(7) 0.098(3) Uani 1 1 d U
H52 H 0.0361 0.9267 0.3878 0.117 Uiso 1 1 calc R
C53 C 0.1596(9) 0.8938(7) 0.4246(7) 0.108(4) Uani 1 1 d U
H53 H 0.1904 0.9290 0.4358 0.130 Uiso 1 1 calc R
C54 C 0.1636(9) 0.7931(5) 0.4239(5) 0.085(3) Uani 1 1 d U
H54 H 0.1993 0.7596 0.4347 0.102 Uiso 1 1 calc R
C55 C 0.0709(9) 0.7875(4) 0.3971(5) 0.079(3) Uani 1 1 d U
H55 H 0.0427 0.7512 0.3888 0.095 Uiso 1 1 calc R
C56 C 0.3050(9) 0.8446(6) 0.4619(7) 0.106(4) Uani 1 1 d U
H56A H 0.3255 0.8848 0.4680 0.127 Uiso 1 1 calc R
H56B H 0.3341 0.8271 0.4307 0.127 Uiso 1 1 calc R
C57 C 0.3366(8) 0.8134(6) 0.5256(6) 0.095(3) Uani 1 1 d U
C58 C 0.3291(9) 0.8402(6) 0.5848(8) 0.107(4) Uani 1 1 d U
H58 H 0.3085 0.8783 0.5861 0.129 Uiso 1 1 calc R
C59 C 0.3542(10) 0.8066(8) 0.6385(7) 0.112(4) Uani 1 1 d U
H59 H 0.3524 0.8240 0.6777 0.135 Uiso 1 1 calc R
C60 C 0.3786(9) 0.7567(7) 0.6418(7) 0.100(4) Uani 1 1 d U
C61 C 0.3913(11) 0.7320(8) 0.5874(8) 0.125(5) Uani 1 1 d U
H61 H 0.4153 0.6945 0.5901 0.150 Uiso 1 1 calc R
C62 C 0.3714(9) 0.7587(6) 0.5305(6) 0.095(3) Uani 1 1 d U
H62 H 0.3812 0.7402 0.4939 0.114 Uiso 1 1 calc R

loop_
_atom_site_aniso_label
_atom_site_aniso_U_11
_atom_site_aniso_U_22
_atom_site_aniso_U_33
_atom_site_aniso_U_23
_atom_site_aniso_U_13
_atom_site_aniso_U_12
Br1 0.163(2) 0.183(2) 0.268(3) -0.122(2) 0.035(2) -0.0176(15)
Br2 0.0850(12) 0.537(6) 0.1034(14) 0.114(2) -0.0097(9) -0.0651(19)
P1 0.153(4) 0.103(3) 0.091(2) 0.0060(19) -0.010(2) -0.017(2)
P2 0.0766(19) 0.193(4) 0.083(2) 0.043(2) 0.0363(16) 0.060(2)
F1 0.270(14) 0.228(12) 0.208(12) 0.053(10) 0.078(11) 0.014(11)
F2 0.217(12) 0.191(11) 0.248(13) 0.071(10) 0.040(10) 0.045(9)
F3 0.265(14) 0.234(12) 0.176(10) -0.030(9) -0.063(10) -0.005(11)
F4 0.205(10) 0.174(9) 0.176(9) 0.020(7) 0.056(8) 0.048(8)
F5 0.229(12) 0.212(11) 0.157(9) 0.009(8) -0.011(8) -0.035(9)
F6 0.240(12) 0.216(11) 0.235(12) 0.058(10) 0.116(10) 0.021(10)
F7 0.090(5) 0.145(7) 0.260(11) -0.044(7) -0.025(6) 0.032(5)
F8 0.100(5) 0.148(6) 0.128(6) 0.035(5) 0.037(4) 0.018(4)
F9 0.123(6) 0.156(6) 0.094(5) 0.009(4) 0.029(4) 0.031(5)
F10 0.090(5) 0.222(10) 0.225(11) -0.023(9) 0.058(6) 0.021(6)
F11 0.160(8) 0.298(13) 0.134(7) -0.031(8) 0.032(6) 0.118(9)
F12 0.249(13) 0.272(13) 0.144(9) 0.064(9) 0.090(9) 0.079(10)
O1 0.126(6) 0.152(7) 0.083(5) -0.042(5) 0.036(5) 0.013(5)
O2 0.096(5) 0.183(7) 0.081(5) -0.016(5) 0.037(4) 0.027(5)
O3 0.080(4) 0.090(4) 0.071(4) -0.016(3) 0.028(3) 0.023(3)
O4 0.067(4) 0.072(4) 0.065(4) -0.016(3) 0.016(3) 0.007(3)
O5 0.051(3) 0.084(4) 0.075(4) -0.007(3) 0.013(3) 0.009(3)
O6 0.104(5) 0.073(4) 0.078(4) -0.010(3) 0.010(4) -0.016(4)
O7 0.126(6) 0.074(4) 0.093(5) -0.011(4) 0.031(4) 0.005(4)
O8 0.094(5) 0.109(5) 0.060(4) -0.018(4) 0.007(4) 0.003(4)
O9 0.046(3) 0.073(3) 0.069(3) 0.006(3) 0.019(3) 0.007(3)
O10 0.325(16) 0.328(16) 0.318(16) -0.020(10) 0.103(10) -0.010(10)
N1 0.092(5) 0.078(5) 0.083(5) 0.003(4) 0.044(4) -0.003(4)
N2 0.091(6) 0.120(7) 0.093(6) 0.005(5) 0.051(5) 0.018(5)
C1 0.073(5) 0.063(4) 0.052(4) 0.025(4) 0.017(4) 0.020(4)
C2 0.085(5) 0.055(4) 0.067(5) 0.019(4) 0.028(4) 0.005(4)
C3 0.105(7) 0.053(4) 0.071(5) 0.009(4) 0.026(5) 0.002(4)
C4 0.114(7) 0.049(4) 0.094(6) -0.018(4) 0.047(6) 0.001(4)
C5 0.098(6) 0.057(5) 0.083(6) 0.017(4) 0.048(5) 0.005(4)
C6 0.075(5) 0.046(4) 0.063(5) 0.014(3) 0.031(4) 0.009(3)
C7 0.050(4) 0.066(4) 0.042(4) 0.009(3) 0.013(3) 0.005(3)
C8 0.071(5) 0.079(5) 0.039(4) 0.012(4) 0.023(4) 0.022(4)
C9 0.074(5) 0.047(4) 0.043(4) 0.010(3) 0.031(4) 0.019(3)
C10 0.074(5) 0.081(5) 0.061(5) 0.019(4) 0.036(4) 0.005(4)
C11 0.071(5) 0.082(5) 0.062(5) 0.018(4) 0.037(4) 0.009(4)
C12 0.072(5) 0.068(5) 0.059(5) 0.019(4) 0.025(4) 0.030(4)
C13 0.060(4) 0.051(4) 0.062(5) 0.009(3) 0.024(4) 0.014(3)
C14 0.088(6) 0.091(6) 0.091(6) 0.020(5) 0.018(5) 0.026(5)
C15 0.34(3) 0.34(3) 0.34(3) -0.014(11) 0.069(12) 0.001(11)
C16 0.073(7) 0.170(12) 0.159(12) -0.057(10) 0.031(8) -0.055(8)
C17 0.058(4) 0.067(5) 0.035(3) 0.002(3) 0.013(3) 0.000(4)
C18 0.056(4) 0.058(4) 0.035(3) 0.005(3) 0.021(3) 0.013(3)
C19 0.063(5) 0.074(5) 0.042(4) 0.010(4) 0.022(4) 0.011(4)
C20 0.045(4) 0.073(5) 0.042(4) 0.014(3) 0.010(3) 0.007(4)
C21 0.053(4) 0.064(4) 0.054(4) 0.011(4) 0.007(3) 0.001(4)
C22 0.079(5) 0.074(5) 0.083(6) -0.002(4) 0.026(5) 0.015(4)
C23 0.122(8) 0.106(7) 0.116(8) -0.024(6) 0.040(6) 0.031(6)
C24 0.133(9) 0.145(9) 0.112(8) -0.028(7) 0.053(7) 0.027(7)
C25 0.132(9) 0.172(10) 0.116(9) -0.004(8) 0.041(7) 0.024(8)
C26 0.109(8) 0.154(9) 0.085(7) -0.004(7) 0.023(6) 0.032(7)
C27 0.103(7) 0.123(8) 0.087(7) -0.043(6) 0.026(6) 0.019(6)
C28 0.120(8) 0.118(8) 0.113(8) -0.029(7) 0.036(7) -0.001(7)
C29 0.155(9) 0.113(8) 0.111(8) -0.038(6) 0.043(7) 0.033(7)
C30 0.162(10) 0.128(9) 0.138(9) -0.040(7) 0.049(8) 0.020(8)
C31 0.113(7) 0.107(7) 0.088(7) -0.009(6) 0.034(6) 0.000(6)
C32 0.119(8) 0.095(7) 0.078(6) -0.013(5) 0.039(6) 0.011(6)
C33 0.116(8) 0.109(7) 0.064(6) -0.023(5) 0.014(5) -0.005(6)
C34 0.121(8) 0.103(7) 0.090(7) -0.020(6) 0.028(6) 0.000(6)
C35 0.113(8) 0.095(7) 0.109(8) -0.009(6) 0.016(6) 0.003(6)
C36 0.120(8) 0.090(7) 0.119(8) -0.006(6) 0.020(7) 0.004(6)
C37 0.078(6) 0.095(6) 0.096(7) 0.011(5) 0.037(5) -0.003(5)
C38 0.070(5) 0.081(6) 0.071(5) 0.012(4) 0.016(4) 0.024(4)
C39 0.138(9) 0.126(8) 0.121(8) -0.022(7) 0.050(7) 0.007(7)
C40 0.124(8) 0.122(8) 0.138(9) -0.017(7) 0.045(7) -0.021(7)
C41 0.127(8) 0.102(8) 0.133(9) 0.011(7) 0.025(7) -0.007(6)
C42 0.113(8) 0.096(7) 0.114(8) -0.015(6) 0.032(6) -0.020(6)
C43 0.072(5) 0.084(6) 0.075(6) -0.007(5) 0.009(5) 0.002(5)
C44 0.116(8) 0.122(8) 0.099(7) -0.020(6) 0.045(6) -0.031(6)
C45 0.104(7) 0.085(6) 0.085(6) -0.006(5) 0.035(5) 0.013(5)
C46 0.092(6) 0.067(5) 0.073(5) -0.008(4) 0.037(5) -0.008(5)
C47 0.096(6) 0.074(5) 0.076(6) 0.004(4) 0.044(5) 0.005(5)
C48 0.094(6) 0.075(5) 0.069(5) -0.001(4) 0.047(5) 0.016(5)
C49 0.079(6) 0.052(4) 0.092(6) 0.020(4) 0.029(5) 0.014(4)
C50 0.115(8) 0.077(6) 0.095(7) 0.022(5) 0.037(6) 0.000(5)
C51 0.080(6) 0.080(5) 0.068(5) 0.004(4) 0.041(4) 0.002(4)
C52 0.088(6) 0.094(6) 0.122(8) 0.007(6) 0.048(6) -0.010(5)
C53 0.090(7) 0.121(8) 0.129(8) 0.024(6) 0.056(6) -0.006(6)
C54 0.112(7) 0.089(6) 0.063(5) 0.001(5) 0.041(5) 0.022(6)
C55 0.118(7) 0.062(5) 0.064(5) 0.006(4) 0.033(5) 0.029(5)
C56 0.094(7) 0.115(7) 0.121(8) 0.009(6) 0.051(6) 0.001(6)
C57 0.080(6) 0.131(8) 0.087(6) -0.007(6) 0.044(5) -0.007(6)
C58 0.087(6) 0.114(7) 0.132(8) -0.009(7) 0.047(6) -0.024(6)
C59 0.111(8) 0.145(9) 0.092(7) -0.018(7) 0.045(6) -0.032(7)
C60 0.079(6) 0.134(8) 0.086(7) 0.007(6) 0.019(5) -0.027(6)
C61 0.120(8) 0.142(9) 0.111(8) 0.006(7) 0.031(7) -0.015(7)
C62 0.092(7) 0.109(7) 0.083(6) -0.017(6) 0.021(5) -0.009(6)

loop_
_atom_type_symbol
_atom_type_description
_atom_type_scat_dispersion_real
_atom_type_scat_dispersion_imag
_atom_type_scat_source
C C 0.0033 0.0016 'International Tables Vol C Tables 4.2.6.8 and 6.1.1.4'
H H 0.0000 0.0000 'International Tables Vol C Tables 4.2.6.8 and 6.1.1.4'
N N 0.0061 0.0033 'International Tables Vol C Tables 4.2.6.8 and 6.1.1.4'
O O 0.0106 0.0060 'International Tables Vol C Tables 4.2.6.8 and 6.1.1.4'
F F 0.0171 0.0103 'International Tables Vol C Tables 4.2.6.8 and 6.1.1.4'
P P 0.1023 0.0942 'International Tables Vol C Tables 4.2.6.8 and 6.1.1.4'
Br Br -0.2901 2.4595 'International Tables Vol C Tables 4.2.6.8 and 6.1.1.4'

loop_
_geom_angle_atom_site_label_1
_geom_angle_atom_site_label_2
_geom_angle_atom_site_label_3
_geom_angle
_geom_angle_site_symmetry_1
_geom_angle_site_symmetry_3
F1 P1 F3 86.7(12) . .
F1 P1 F2 86.4(9) . .
F3 P1 F2 86.4(10) . .
F1 P1 F6 176.8(11) . .
F3 P1 F6 95.8(12) . .
F2 P1 F6 91.8(9) . .
F1 P1 F5 94.6(10) . .
F3 P1 F5 175.2(10) . .
F2 P1 F5 98.3(9) . .
F6 P1 F5 83.1(10) . .
F1 P1 F4 90.9(9) . .
F3 P1 F4 92.8(9) . .
F2 P1 F4 177.3(9) . .
F6 P1 F4 90.9(8) . .
F5 P1 F4 82.6(8) . .
F11 P2 F9 91.8(6) . .
F11 P2 F12 92.4(8) . .
F9 P2 F12 172.5(8) . .
F11 P2 F7 96.1(8) . .
F9 P2 F7 91.0(7) . .
F12 P2 F7 94.8(9) . .
F11 P2 F8 171.8(7) . .
F9 P2 F8 89.1(5) . .
F12 P2 F8 85.9(7) . .
F7 P2 F8 92.0(5) . .
F11 P2 F10 88.4(7) . .
F9 P2 F10 88.0(6) . .
F12 P2 F10 85.9(9) . .
F7 P2 F10 175.4(6) . .
F8 P2 F10 83.5(5) . .
C26 O1 C27 114.3(10) . .
C25 O2 C24 106.5(13) . .
C23 O3 C22 112.2(9) . .
C18 O4 C21 119.6(6) . .
C19 O5 C38 118.6(7) . .
C37 O6 C36 110.6(9) . .
C35 O7 C34 111.7(10) . .
C33 O8 C32 120.2(10) . .
C13 O9 C14 117.0(7) . .
C16 O10 C15 122(3) . .
C46 N1 C50 118.8(10) . .
C46 N1 C45 118.3(9) . .
C50 N1 C45 122.7(10) . .
C54 N2 C53 122.5(11) . .
C54 N2 C56 119.0(11) . .
C53 N2 C56 118.5(12) . .
C6 C1 C2 120.1(8) . .
C6 C1 C7 114.0(8) . .
C2 C1 C7 125.9(8) . .
C3 C2 C1 118.1(10) . .
C3 C2 H2 120.9 . .
C1 C2 H2 120.9 . .
C4 C3 C2 120.8(10) . .
C4 C3 H3 119.6 . .
C2 C3 H3 119.6 . .
C3 C4 C5 124.9(10) . .
C3 C4 H4 117.5 . .
C5 C4 H4 117.5 . .
C4 C5 C6 114.6(10) . .
C4 C5 H5 122.7 . .
C6 C5 H5 122.7 . .
C1 C6 C5 121.4(9) . .
C1 C6 C10 112.7(7) . .
C5 C6 C10 125.9(9) . .
C12 C7 C1 106.2(6) . .
C12 C7 C8 104.0(7) . .
C1 C7 C8 105.8(7) . .
C12 C7 H7 113.4 . .
C1 C7 H7 113.4 . .
C8 C7 H7 113.4 . .
C9 C8 C17 119.0(8) . .
C9 C8 C7 114.9(7) . .
C17 C8 C7 126.0(8) . .
C8 C9 C20 120.7(7) . .
C8 C9 C10 113.2(8) . .
C20 C9 C10 126.0(8) . .
C9 C10 C6 107.0(7) . .
C9 C10 C11 106.1(7) . .
C6 C10 C11 102.9(8) . .
C9 C10 H10 113.3 . .
C6 C10 H10 113.3 . .
C11 C10 H10 113.3 . .
C13 C11 C12 122.4(8) 3_576 .
C13 C11 C10 125.7(8) 3_576 .
C12 C11 C10 111.4(7) . .
C13 C12 C11 118.7(7) . .
C13 C12 C7 127.5(8) . .
C11 C12 C7 113.7(7) . .
O9 C13 C11 122.3(7) . 3_576
O9 C13 C12 118.5(7) . .
C11 C13 C12 118.7(8) 3_576 .
O9 C14 C15 103.6(18) . .
O9 C14 H14A 111.0 . .
C15 C14 H14A 111.0 . .
O9 C14 H14B 111.0 . .
C15 C14 H14B 111.1 . .
H14A C14 H14B 109.0 . .
O10 C15 C14 156(4) . .
O10 C15 H15A 97.4 . .
C14 C15 H15A 97.5 . .
O10 C15 H15B 97.5 . .
C14 C15 H15B 97.5 . .
H15A C15 H15B 103.6 . .
O10 C16 H16A 109.5 . .
O10 C16 H16B 109.5 . .
H16A C16 H16B 109.5 . .
O10 C16 H16C 109.5 . .
H16A C16 H16C 109.5 . .
H16B C16 H16C 109.5 . .
C18 C17 C8 120.5(8) . .
C18 C17 H17 119.8 . .
C8 C17 H17 119.8 . .
C17 C18 O4 124.8(7) . .
C17 C18 C19 119.6(7) . .
O4 C18 C19 115.6(7) . .
O5 C19 C20 125.6(8) . .
O5 C19 C18 114.5(7) . .
C20 C19 C18 119.9(8) . .
C19 C20 C9 120.3(7) . .
C19 C20 H20 119.9 . .
C9 C20 H20 119.9 . .
O4 C21 C22 107.1(7) . .
O4 C21 H21A 110.3 . .
C22 C21 H21A 110.3 . .
O4 C21 H21B 110.3 . .
C22 C21 H21B 110.3 . .
H21A C21 H21B 108.6 . .
O3 C22 C21 105.1(8) . .
O3 C22 H22A 110.7 . .
C21 C22 H22A 110.7 . .
O3 C22 H22B 110.7 . .
C21 C22 H22B 110.7 . .
H22A C22 H22B 108.8 . .
O3 C23 C24 111.8(12) . .
O3 C23 H23A 109.3 . .
C24 C23 H23A 109.3 . .
O3 C23 H23B 109.3 . .
C24 C23 H23B 109.3 . .
H23A C23 H23B 107.9 . .
O2 C24 C23 108.8(13) . .
O2 C24 H24A 109.9 . .
C23 C24 H24A 109.9 . .
O2 C24 H24B 109.9 . .
C23 C24 H24B 109.9 . .
H24A C24 H24B 108.3 . .
O2 C25 C26 113.9(13) . .
O2 C25 H25A 108.8 . .
C26 C25 H25A 108.8 . .
O2 C25 H25B 108.8 . .
C26 C25 H25B 108.8 . .
H25A C25 H25B 107.7 . .
O1 C26 C25 111.7(13) . .
O1 C26 H26A 109.3 . .
C25 C26 H26A 109.3 . .
O1 C26 H26B 109.3 . .
C25 C26 H26B 109.3 . .
H26A C26 H26B 108.0 . .
C32 C27 C28 122.2(14) . .
C32 C27 O1 116.7(14) . .
C28 C27 O1 121.1(13) . .
C29 C28 C27 110.7(16) . .
C29 C28 H28 124.7 . .
C27 C28 H28 124.7 . .
C30 C29 C28 130(2) . .
C30 C29 H29 114.8 . .
C28 C29 H29 114.8 . .
C29 C30 C31 116.0(19) . .
C29 C30 H30 122.0 . .
C31 C30 H30 122.0 . .
C30 C31 C32 119.8(16) . .
C30 C31 H31 120.1 . .
C32 C31 H31 120.1 . .
C27 C32 C31 120.9(14) . .
C27 C32 O8 120.3(13) . .
C31 C32 O8 118.8(12) . .
O8 C33 C34 107.9(11) . .
O8 C33 H33A 110.1 . .
C34 C33 H33A 110.1 . .
O8 C33 H33B 110.1 . .
C34 C33 H33B 110.1 . .
H33A C33 H33B 108.4 . .
O7 C34 C33 111.0(10) . .
O7 C34 H34A 109.4 . .
C33 C34 H34A 109.4 . .
O7 C34 H34B 109.4 . .
C33 C34 H34B 109.4 . .
H34A C34 H34B 108.0 . .
O7 C35 C36 111.5(11) . .
O7 C35 H35A 109.3 . .
C36 C35 H35A 109.3 . .
O7 C35 H35B 109.3 . .
C36 C35 H35B 109.3 . .
H35A C35 H35B 108.0 . .
O6 C36 C35 108.0(11) . .
O6 C36 H36A 110.1 . .
C35 C36 H36A 110.1 . .
O6 C36 H36B 110.1 . .
C35 C36 H36B 110.1 . .
H36A C36 H36B 108.4 . .
O6 C37 C38 115.6(9) . .
O6 C37 H37A 108.4 . .
C38 C37 H37A 108.4 . .
O6 C37 H37B 108.4 . .
C38 C37 H37B 108.4 . .
H37A C37 H37B 107.5 . .
O5 C38 C37 104.3(8) . .
O5 C38 H38A 110.9 . .
C37 C38 H38A 110.9 . .
O5 C38 H38B 110.9 . .
C37 C38 H38B 110.9 . .
H38A C38 H38B 108.9 . .
C44 C39 C40 117.6(16) . .
C44 C39 H39 121.2 . .
C40 C39 H39 121.2 . .
C41 C40 C39 120.6(14) . .
C41 C40 Br1 123.7(13) . .
C39 C40 Br1 115.3(13) . .
C40 C41 C42 117.9(15) . .
C40 C41 H41 121.1 . .
C42 C41 H41 121.1 . .
C41 C42 C43 122.8(14) . .
C41 C42 H42 118.6 . .
C43 C42 H42 118.6 . .
C42 C43 C44 117.3(11) . .
C42 C43 C45 120.9(12) . .
C44 C43 C45 121.8(11) . .
C39 C44 C43 123.4(15) . .
C39 C44 H44 118.3 . .
C43 C44 H44 118.3 . .
C43 C45 N1 107.1(9) . .
C43 C45 H45A 110.3 . .
N1 C45 H45A 110.3 . .
C43 C45 H45B 110.3 . .
N1 C45 H45B 110.3 . .
H45A C45 H45B 108.6 . .
C47 C46 N1 120.6(10) . .
C47 C46 H46 119.7 . .
N1 C46 H46 119.7 . .
C46 C47 C48 120.9(10) . .
C46 C47 H47 119.5 . .
C48 C47 H47 119.5 . .
C49 C48 C47 118.2(10) . .
C49 C48 C51 119.9(9) . .
C47 C48 C51 121.7(9) . .
C50 C49 C48 115.8(10) . .
C50 C49 H49 122.1 . .
C48 C49 H49 122.1 . .
C49 C50 N1 125.5(11) . .
C49 C50 H50 117.2 . .
N1 C50 H50 117.2 . .
C52 C51 C48 122.7(10) . .
C52 C51 C55 116.3(10) . .
C48 C51 C55 120.9(10) . .
C53 C52 C51 123.3(12) . .
C53 C52 H52 118.4 . .
C51 C52 H52 118.4 . .
C52 C53 N2 117.6(13) . .
C52 C53 H53 121.2 . .
N2 C53 H53 121.2 . .
N2 C54 C55 123.3(11) . .
N2 C54 H54 118.3 . .
C55 C54 H54 118.3 . .
C54 C55 C51 116.8(10) . .
C54 C55 H55 121.6 . .
C51 C55 H55 121.6 . .
N2 C56 C57 112.7(10) . .
N2 C56 H56A 109.0 . .
C57 C56 H56A 109.0 . .
N2 C56 H56B 109.0 . .
C57 C56 H56B 109.0 . .
H56A C56 H56B 107.8 . .
C62 C57 C58 116.8(12) . .
C62 C57 C56 122.6(11) . .
C58 C57 C56 120.5(13) . .
C59 C58 C57 115.2(14) . .
C59 C58 H58 122.4 . .
C57 C58 H58 122.4 . .
C60 C59 C58 127.7(15) . .
C60 C59 H59 116.1 . .
C58 C59 H59 116.1 . .
C59 C60 C61 117.6(15) . .
C59 C60 Br2 123.8(13) . .
C61 C60 Br2 118.5(13) . .
C62 C61 C60 122.8(16) . .
C62 C61 H61 118.6 . .
C60 C61 H61 118.6 . .
C61 C62 C57 119.5(13) . .
C61 C62 H62 120.3 . .
C57 C62 H62 120.3 . .

loop_
_geom_bond_atom_site_label_1
_geom_bond_atom_site_label_2
_geom_bond_distance
_geom_bond_site_symmetry_2
Br1 C40 1.916(17) .
Br2 C60 1.874(14) .
P1 F1 1.451(18) .
P1 F3 1.452(13) .
P1 F2 1.526(14) .
P1 F6 1.543(15) .
P1 F5 1.557(13) .
P1 F4 1.588(12) .
P2 F11 1.509(11) .
P2 F9 1.563(9) .
P2 F12 1.575(13) .
P2 F7 1.597(11) .
P2 F8 1.615(10) .
P2 F10 1.635(12) .
O1 C26 1.338(16) .
O1 C27 1.488(17) .
O2 C25 1.350(18) .
O2 C24 1.450(19) .
O3 C23 1.376(13) .
O3 C22 1.434(12) .
O4 C18 1.366(9) .
O4 C21 1.419(10) .
O5 C19 1.354(11) .
O5 C38 1.418(12) .
O6 C37 1.438(13) .
O6 C36 1.475(16) .
O7 C35 1.354(16) .
O7 C34 1.405(15) .
O8 C33 1.367(15) .
O8 C32 1.436(15) .
O9 C13 1.347(9) .
O9 C14 1.381(14) .
O10 C16 1.489(19) .
O10 C15 1.50(2) .
N1 C46 1.342(14) .
N1 C50 1.353(14) .
N1 C45 1.536(15) .
N2 C54 1.333(15) .
N2 C53 1.364(17) .
N2 C56 1.463(16) .
C1 C6 1.383(12) .
C1 C2 1.418(13) .
C1 C7 1.525(12) .
C2 C3 1.401(14) .
C2 H2 0.9500 .
C3 C4 1.313(15) .
C3 H3 0.9500 .
C4 C5 1.416(16) .
C4 H4 0.9500 .
C5 C6 1.432(13) .
C5 H5 0.9500 .
C6 C10 1.545(13) .
C7 C12 1.494(11) .
C7 C8 1.534(13) .
C7 H7 1.0000 .
C8 C9 1.357(12) .
C8 C17 1.418(12) .
C9 C20 1.385(12) .
C9 C10 1.517(12) .
C10 C11 1.556(12) .
C10 H10 1.0000 .
C11 C13 1.386(12) 3_576
C11 C12 1.426(13) .
C12 C13 1.425(12) .
C13 C11 1.386(12) 3_576
C14 C15 1.72(4) .
C14 H14A 0.9900 .
C14 H14B 0.9900 .
C15 H15A 0.9900 .
C15 H15B 0.9900 .
C16 H16A 0.9800 .
C16 H16B 0.9800 .
C16 H16C 0.9800 .
C17 C18 1.359(11) .
C17 H17 0.9500 .
C18 C19 1.399(11) .
C19 C20 1.370(12) .
C20 H20 0.9500 .
C21 C22 1.527(13) .
C21 H21A 0.9900 .
C21 H21B 0.9900 .
C22 H22A 0.9900 .
C22 H22B 0.9900 .
C23 C24 1.51(2) .
C23 H23A 0.9900 .
C23 H23B 0.9900 .
C24 H24A 0.9900 .
C24 H24B 0.9900 .
C25 C26 1.62(2) .
C25 H25A 0.9900 .
C25 H25B 0.9900 .
C26 H26A 0.9900 .
C26 H26B 0.9900 .
C27 C32 1.319(18) .
C27 C28 1.48(2) .
C28 C29 1.37(2) .
C28 H28 0.9500 .
C29 C30 1.35(2) .
C29 H29 0.9500 .
C30 C31 1.36(2) .
C30 H30 0.9500 .
C31 C32 1.436(19) .
C31 H31 0.9500 .
C33 C34 1.474(18) .
C33 H33A 0.9900 .
C33 H33B 0.9900 .
C34 H34A 0.9900 .
C34 H34B 0.9900 .
C35 C36 1.50(2) .
C35 H35A 0.9900 .
C35 H35B 0.9900 .
C36 H36A 0.9900 .
C36 H36B 0.9900 .
C37 C38 1.497(15) .
C37 H37A 0.9900 .
C37 H37B 0.9900 .
C38 H38A 0.9900 .
C38 H38B 0.9900 .
C39 C44 1.294(19) .
C39 C40 1.52(2) .
C39 H39 0.9500 .
C40 C41 1.37(2) .
C41 C42 1.39(2) .
C41 H41 0.9500 .
C42 C43 1.404(17) .
C42 H42 0.9500 .
C43 C44 1.432(18) .
C43 C45 1.447(15) .
C44 H44 0.9500 .
C45 H45A 0.9900 .
C45 H45B 0.9900 .
C46 C47 1.298(15) .
C46 H46 0.9500 .
C47 C48 1.430(15) .
C47 H47 0.9500 .
C48 C49 1.408(14) .
C48 C51 1.436(15) .
C49 C50 1.312(16) .
C49 H49 0.9500 .
C50 H50 0.9500 .
C51 C52 1.433(16) .
C51 C55 1.451(14) .
C52 C53 1.352(18) .
C52 H52 0.9500 .
C53 H53 0.9500 .
C54 C55 1.378(16) .
C54 H54 0.9500 .
C55 H55 0.9500 .
C56 C57 1.521(19) .
C56 H56A 0.9900 .
C56 H56B 0.9900 .
C57 C62 1.383(18) .
C57 C58 1.461(18) .
C58 C59 1.37(2) .
C58 H58 0.9500 .
C59 C60 1.227(19) .
C59 H59 0.9500 .
C60 C61 1.37(2) .
C61 C62 1.34(2) .
C61 H61 0.9500 .
C62 H62 0.9500 .

loop_
_geom_torsion_atom_site_label_1
_geom_torsion_atom_site_label_2
_geom_torsion_atom_site_label_3
_geom_torsion_atom_site_label_4
_geom_torsion
_geom_torsion_site_symmetry_1
_geom_torsion_site_symmetry_4
C6 C1 C2 C3 0.0(12) . .
C7 C1 C2 C3 178.1(8) . .
C1 C2 C3 C4 -0.8(13) . .
C2 C3 C4 C5 1.2(15) . .
C3 C4 C5 C6 -0.6(14) . .
C2 C1 C6 C5 0.6(12) . .
C7 C1 C6 C5 -177.8(7) . .
C2 C1 C6 C10 179.2(7) . .
C7 C1 C6 C10 0.9(10) . .
C4 C5 C6 C1 -0.3(12) . .
C4 C5 C6 C10 -178.8(8) . .
C6 C1 C7 C12 56.1(9) . .
C2 C1 C7 C12 -122.1(9) . .
C6 C1 C7 C8 -53.9(8) . .
C2 C1 C7 C8 127.8(8) . .
C12 C7 C8 C9 -57.2(8) . .
C1 C7 C8 C9 54.4(8) . .
C12 C7 C8 C17 118.3(8) . .
C1 C7 C8 C17 -130.0(8) . .
C17 C8 C9 C20 0.3(11) . .
C7 C8 C9 C20 176.2(7) . .
C17 C8 C9 C10 -176.0(6) . .
C7 C8 C9 C10 -0.1(9) . .
C8 C9 C10 C6 -54.2(8) . .
C20 C9 C10 C6 129.7(8) . .
C8 C9 C10 C11 55.2(9) . .
C20 C9 C10 C11 -120.8(9) . .
C1 C6 C10 C9 53.9(9) . .
C5 C6 C10 C9 -127.5(8) . .
C1 C6 C10 C11 -57.8(9) . .
C5 C6 C10 C11 120.8(9) . .
C9 C10 C11 C13 119.5(10) . 3_576
C6 C10 C11 C13 -128.2(10) . 3_576
C9 C10 C11 C12 -52.3(10) . .
C6 C10 C11 C12 60.0(10) . .
C13 C11 C12 C13 6.4(15) 3_576 .
C10 C11 C12 C13 178.5(8) . .
C13 C11 C12 C7 -177.1(8) 3_576 .
C10 C11 C12 C7 -5.0(11) . .
C1 C7 C12 C13 123.3(9) . .
C8 C7 C12 C13 -125.4(9) . .
C1 C7 C12 C11 -52.9(10) . .
C8 C7 C12 C11 58.5(9) . .
C14 O9 C13 C11 80.9(11) . 3_576
C14 O9 C13 C12 -107.5(10) . .
C11 C12 C13 O9 -178.1(8) . .
C7 C12 C13 O9 5.9(14) . .
C11 C12 C13 C11 -6.2(15) . 3_576
C7 C12 C13 C11 177.9(9) . 3_576
C13 O9 C14 C15 123(2) . .
C16 O10 C15 C14 -155(8) . .
O9 C14 C15 O10 -35(10) . .
C9 C8 C17 C18 2.0(11) . .
C7 C8 C17 C18 -173.3(7) . .
C8 C17 C18 O4 174.6(7) . .
C8 C17 C18 C19 -3.6(11) . .
C21 O4 C18 C17 8.6(11) . .
C21 O4 C18 C19 -173.2(7) . .
C38 O5 C19 C20 -1.9(12) . .
C38 O5 C19 C18 178.9(7) . .
C17 C18 C19 O5 -177.9(7) . .
O4 C18 C19 O5 3.8(10) . .
C17 C18 C19 C20 2.9(11) . .
O4 C18 C19 C20 -175.4(7) . .
O5 C19 C20 C9 -179.7(7) . .
C18 C19 C20 C9 -0.6(11) . .
C8 C9 C20 C19 -0.9(11) . .
C10 C9 C20 C19 174.8(7) . .
C18 O4 C21 C22 -172.6(7) . .
C23 O3 C22 C21 174.2(10) . .
O4 C21 C22 O3 75.5(9) . .
C22 O3 C23 C24 -174.8(12) . .
C25 O2 C24 C23 164.9(12) . .
O3 C23 C24 O2 56.9(16) . .
C24 O2 C25 C26 85.4(17) . .
C27 O1 C26 C25 176.2(13) . .
O2 C25 C26 O1 44(2) . .
C26 O1 C27 C32 73.7(15) . .
C26 O1 C27 C28 -103.9(14) . .
C32 C27 C28 C29 0.5(17) . .
O1 C27 C28 C29 178.0(10) . .
C27 C28 C29 C30 -1(2) . .
C28 C29 C30 C31 0(2) . .
C29 C30 C31 C32 0(2) . .
C28 C27 C32 C31 -0.2(17) . .
O1 C27 C32 C31 -177.8(10) . .
C28 C27 C32 O8 178.9(10) . .
O1 C27 C32 O8 1.3(15) . .
C30 C31 C32 C27 -0.1(18) . .
C30 C31 C32 O8 -179.3(11) . .
C33 O8 C32 C27 -168.9(10) . .
C33 O8 C32 C31 10.2(15) . .
C32 O8 C33 C34 176.9(9) . .
C35 O7 C34 C33 177.3(11) . .
O8 C33 C34 O7 67.2(14) . .
C34 O7 C35 C36 -171.7(12) . .
C37 O6 C36 C35 171.3(10) . .
O7 C35 C36 O6 69.3(14) . .
C36 O6 C37 C38 93.1(11) . .
C19 O5 C38 C37 169.5(8) . .
O6 C37 C38 O5 -65.8(11) . .
C44 C39 C40 C41 3(2) . .
C44 C39 C40 Br1 176.2(13) . .
C39 C40 C41 C42 -1(2) . .
Br1 C40 C41 C42 -173.2(12) . .
C40 C41 C42 C43 -5(2) . .
C41 C42 C43 C44 8(2) . .
C41 C42 C43 C45 -171.9(13) . .
C40 C39 C44 C43 0(2) . .
C42 C43 C44 C39 -6(2) . .
C45 C43 C44 C39 174.4(14) . .
C42 C43 C45 N1 94.2(13) . .
C44 C43 C45 N1 -85.8(13) . .
C46 N1 C45 C43 -61.7(12) . .
C50 N1 C45 C43 114.1(12) . .
C50 N1 C46 C47 0.5(15) . .
C45 N1 C46 C47 176.5(9) . .
N1 C46 C47 C48 0.8(15) . .
C46 C47 C48 C49 0.2(14) . .
C46 C47 C48 C51 -175.5(9) . .
C47 C48 C49 C50 -2.6(14) . .
C51 C48 C49 C50 173.2(10) . .
C48 C49 C50 N1 4.2(17) . .
C46 N1 C50 C49 -3.3(17) . .
C45 N1 C50 C49 -179.1(11) . .
C49 C48 C51 C52 35.8(14) . .
C47 C48 C51 C52 -148.6(10) . .
C49 C48 C51 C55 -141.2(9) . .
C47 C48 C51 C55 34.4(13) . .
C48 C51 C52 C53 -177.5(11) . .
C55 C51 C52 C53 -0.4(17) . .
C51 C52 C53 N2 2.7(19) . .
C54 N2 C53 C52 -4.3(18) . .
C56 N2 C53 C52 177.0(11) . .
C53 N2 C54 C55 3.5(17) . .
C56 N2 C54 C55 -177.8(10) . .
N2 C54 C55 C51 -0.9(15) . .
C52 C51 C55 C54 -0.6(13) . .
C48 C51 C55 C54 176.6(9) . .
C54 N2 C56 C57 -58.2(15) . .
C53 N2 C56 C57 120.6(13) . .
N2 C56 C57 C62 100.0(14) . .
N2 C56 C57 C58 -78.5(15) . .
C62 C57 C58 C59 -2.8(16) . .
C56 C57 C58 C59 175.9(11) . .
C57 C58 C59 C60 -3(2) . .
C58 C59 C60 C61 7(2) . .
C58 C59 C60 Br2 -175.5(11) . .
C59 C60 C61 C62 -5(2) . .
Br2 C60 C61 C62 176.8(11) . .
C60 C61 C62 C57 0(2) . .
C58 C57 C62 C61 3.8(18) . .
C56 C57 C62 C61 -174.8(12) . .

loop_
_platon_squeeze_void_nr
_platon_squeeze_void_average_x
_platon_squeeze_void_average_y
_platon_squeeze_void_average_z
_platon_squeeze_void_volume
_platon_squeeze_void_count_electrons
_platon_squeeze_void_content
1 -0.015 0.000 -0.004 785 223 ' '
2 -0.048 0.500 0.480 786 222 ' '
